data_4066097
loop_
_publ_author_name
'Murai, Toshiaki'
'Hori, Rumi'
'Maruyama, Toshifumi'
'Shibahara, Fumitoshi'

_publ_section_title
;
 (Selenocarbamoyl)silanes and -germanes: Their Synthesis Using
 (Selenocarbamoyl)lithium and Characterization
;
_journal_issue 11
_journal_name_full Organometallics
_journal_page_first 2400
_journal_paper_doi 10.1021/om100290h
_journal_volume 29
_journal_year 2010
_chemical_formula_moiety 'C18 H23 N Se Si'
_chemical_formula_sum 'C18 H23 N Se Si'
_chemical_formula_weight 360.42
_chemical_name_systematic
; 
 ? 
;
_space_group_IT_number 2
_symmetry_cell_setting triclinic
_symmetry_Int_Tables_number 2
_symmetry_space_group_name_Hall '-P 1'
_symmetry_space_group_name_H-M 'P -1'
_atom_sites_solution_hydrogens geom
_atom_sites_solution_primary direct
_atom_sites_solution_secondary difmap
_audit_creation_method SHELXL-97
_cell_angle_alpha 99.815(4)
_cell_angle_beta 106.750(3)
_cell_angle_gamma 112.716(4)
_cell_formula_units_Z 2
_cell_length_a 8.917(4)
_cell_length_b 10.442(5)
_cell_length_c 11.518(6)
_cell_measurement_reflns_used 2775
_cell_measurement_temperature 133(2)
_cell_measurement_theta_max 27.5
_cell_measurement_theta_min 3.0
_cell_volume 897.8(8)
_computing_structure_refinement 'SHELXL-97 (Sheldrick, 1997)'
_computing_structure_solution 'SHELXS-97 (Sheldrick, 1990)'
_diffrn_ambient_temperature 133(2)
_diffrn_detector_area_resol_mean 14.62
_diffrn_measured_fraction_theta_full 0.988
_diffrn_measured_fraction_theta_max 0.988
_diffrn_measurement_device_type 'Rigaku/MSC Mercury CCD'
_diffrn_measurement_method \w
_diffrn_radiation_monochromator graphite
_diffrn_radiation_source 'fine-focus sealed tube'
_diffrn_radiation_type MoK\a
_diffrn_radiation_wavelength 0.71070
_diffrn_reflns_av_R_equivalents 0.0334
_diffrn_reflns_av_sigmaI/netI 0.0471
_diffrn_reflns_limit_h_max 11
_diffrn_reflns_limit_h_min -8
_diffrn_reflns_limit_k_max 13
_diffrn_reflns_limit_k_min -13
_diffrn_reflns_limit_l_max 14
_diffrn_reflns_limit_l_min -13
_diffrn_reflns_number 7342
_diffrn_reflns_theta_full 27.50
_diffrn_reflns_theta_max 27.50
_diffrn_reflns_theta_min 3.03
_exptl_absorpt_coefficient_mu 2.152
_exptl_absorpt_correction_T_max 0.831
_exptl_absorpt_correction_T_min 0.702
_exptl_absorpt_correction_type integration
_exptl_absorpt_process_details '(Higashi, 1999)'
_exptl_crystal_colour Orange
_exptl_crystal_density_diffrn 1.333
_exptl_crystal_density_method 'not measured'
_exptl_crystal_description Block
_exptl_crystal_F_000 372
_exptl_crystal_size_max 0.23
_exptl_crystal_size_mid 0.17
_exptl_crystal_size_min 0.11
_refine_diff_density_max 0.417
_refine_diff_density_min -0.384
_refine_diff_density_rms 0.067
_refine_ls_extinction_method none
_refine_ls_goodness_of_fit_ref 1.000
_refine_ls_hydrogen_treatment constr
_refine_ls_matrix_type full
_refine_ls_number_parameters 193
_refine_ls_number_reflns 4057
_refine_ls_number_restraints 0
_refine_ls_restrained_S_all 1.000
_refine_ls_R_factor_all 0.0496
_refine_ls_R_factor_gt 0.0393
_refine_ls_shift/su_max 0.000
_refine_ls_shift/su_mean 0.000
_refine_ls_structure_factor_coef Fsqd
_refine_ls_weighting_details 'calc w=1/[\s^2^(Fo^2^)+(0.0400P)^2^+0.6660P] where P=(Fo^2^+2Fc^2^)/3'
_refine_ls_weighting_scheme calc
_refine_ls_wR_factor_gt 0.0850
_refine_ls_wR_factor_ref 0.0893
_reflns_number_gt 3571
_reflns_number_total 4057
_reflns_threshold_expression >2sigma(I)
_cod_data_source_file om100290h_si_002.cif
_cod_data_source_block rh1127
_cod_original_cell_volume 897.9(7)
_cod_original_sg_symbol_H-M 'P -1         '
_cod_database_code 4066097

loop_
_symmetry_equiv_pos_as_xyz
'x, y, z'
'-x, -y, -z'

loop_
_atom_site_label
_atom_site_type_symbol
_atom_site_fract_x
_atom_site_fract_y
_atom_site_fract_z
_atom_site_U_iso_or_equiv
_atom_site_adp_type
_atom_site_occupancy
_atom_site_symmetry_multiplicity
_atom_site_calc_flag
_atom_site_refinement_flags
Se1 Se 0.03049(3) 0.07171(3) 0.31204(3) 0.02940(10) Uani 1 1 d .
Si1 Si 0.04170(9) -0.22553(7) 0.31810(6) 0.02199(15) Uani 1 1 d .
N1 N -0.2731(2) -0.19653(19) 0.21177(18) 0.0184(4) Uani 1 1 d .
C1 C -0.0982(3) -0.1268(2) 0.2733(2) 0.0202(5) Uani 1 1 d .
C2 C 0.2702(4) -0.0913(3) 0.4272(4) 0.0499(9) Uani 1 1 d .
H2A H 0.2688 -0.0340 0.5033 0.075 Uiso 1 1 calc R
H2B H 0.3241 -0.0256 0.3833 0.075 Uiso 1 1 calc R
H2C H 0.3388 -0.1432 0.4527 0.075 Uiso 1 1 calc R
C3 C -0.0410(4) -0.3538(3) 0.4061(3) 0.0294(6) Uani 1 1 d .
H3A H 0.0320 -0.4038 0.4242 0.044 Uiso 1 1 calc R
H3B H -0.1638 -0.4265 0.3534 0.044 Uiso 1 1 calc R
H3C H -0.0347 -0.2984 0.4866 0.044 Uiso 1 1 calc R
C4 C 0.0421(4) -0.3214(4) 0.1656(3) 0.0388(7) Uani 1 1 d .
H4A H 0.0687 -0.2536 0.1166 0.058 Uiso 1 1 calc R
H4B H -0.0742 -0.4056 0.1152 0.058 Uiso 1 1 calc R
H4C H 0.1319 -0.3553 0.1851 0.058 Uiso 1 1 calc R
C5 C -0.3815(3) -0.1227(2) 0.1722(2) 0.0215(5) Uani 1 1 d .
H5A H -0.3082 -0.0156 0.2133 0.026 Uiso 1 1 calc R
H5B H -0.4796 -0.1544 0.2019 0.026 Uiso 1 1 calc R
C6 C -0.4561(3) -0.1569(2) 0.0290(2) 0.0216(5) Uani 1 1 d .
C7 C -0.3451(4) -0.1149(3) -0.0356(3) 0.0299(6) Uani 1 1 d .
H7A H -0.2209 -0.0646 0.0107 0.036 Uiso 1 1 calc R
C8 C -0.4142(4) -0.1458(3) -0.1674(3) 0.0383(7) Uani 1 1 d .
H8A H -0.3371 -0.1172 -0.2108 0.046 Uiso 1 1 calc R
C9 C -0.5949(4) -0.2180(3) -0.2355(3) 0.0397(7) Uani 1 1 d .
H9A H -0.6421 -0.2381 -0.3256 0.048 Uiso 1 1 calc R
C10 C -0.7058(4) -0.2605(3) -0.1724(3) 0.0380(7) Uani 1 1 d .
H10A H -0.8299 -0.3101 -0.2191 0.046 Uiso 1 1 calc R
C11 C -0.6375(3) -0.2313(3) -0.0408(3) 0.0294(6) Uani 1 1 d .
H11A H -0.7152 -0.2623 0.0018 0.035 Uiso 1 1 calc R
C12 C -0.3771(3) -0.3565(2) 0.1717(2) 0.0194(5) Uani 1 1 d .
H12A H -0.2953 -0.4001 0.1861 0.023 Uiso 1 1 calc R
H12B H -0.4494 -0.3929 0.0788 0.023 Uiso 1 1 calc R
C13 C -0.4972(3) -0.4079(2) 0.2414(2) 0.0190(5) Uani 1 1 d .
C14 C -0.6562(3) -0.5358(3) 0.1770(3) 0.0284(6) Uani 1 1 d .
H14A H -0.6886 -0.5862 0.0899 0.034 Uiso 1 1 calc R
C15 C -0.7673(4) -0.5904(3) 0.2381(3) 0.0406(7) Uani 1 1 d .
H15A H -0.8750 -0.6782 0.1933 0.049 Uiso 1 1 calc R
C16 C -0.7223(4) -0.5179(4) 0.3637(4) 0.0442(8) Uani 1 1 d .
H16A H -0.7989 -0.5552 0.4057 0.053 Uiso 1 1 calc R
C17 C -0.5639(4) -0.3893(4) 0.4294(3) 0.0394(7) Uani 1 1 d .
H17A H -0.5322 -0.3391 0.5164 0.047 Uiso 1 1 calc R
C18 C -0.4526(4) -0.3345(3) 0.3680(2) 0.0283(5) Uani 1 1 d .
H18A H -0.3452 -0.2464 0.4128 0.034 Uiso 1 1 calc R

loop_
_atom_site_aniso_label
_atom_site_aniso_U_11
_atom_site_aniso_U_22
_atom_site_aniso_U_33
_atom_site_aniso_U_23
_atom_site_aniso_U_13
_atom_site_aniso_U_12
Se1 0.02343(14) 0.01630(13) 0.03914(17) 0.00857(10) 0.00753(11) 0.00365(10)
Si1 0.0183(3) 0.0238(3) 0.0263(3) 0.0120(3) 0.0094(3) 0.0099(3)
N1 0.0180(9) 0.0150(8) 0.0214(9) 0.0061(7) 0.0093(8) 0.0055(7)
C1 0.0199(11) 0.0187(10) 0.0213(11) 0.0076(9) 0.0099(9) 0.0064(9)
C2 0.0240(14) 0.0397(16) 0.070(2) 0.0244(16) 0.0000(14) 0.0092(13)
C3 0.0366(14) 0.0309(13) 0.0299(13) 0.0152(11) 0.0172(11) 0.0192(12)
C4 0.0477(17) 0.0614(19) 0.0384(16) 0.0287(15) 0.0289(14) 0.0412(16)
C5 0.0226(11) 0.0206(11) 0.0247(12) 0.0062(9) 0.0109(10) 0.0123(9)
C6 0.0243(12) 0.0198(11) 0.0276(12) 0.0114(10) 0.0112(10) 0.0143(9)
C7 0.0296(13) 0.0325(13) 0.0349(14) 0.0149(11) 0.0173(12) 0.0162(11)
C8 0.0546(19) 0.0454(16) 0.0380(16) 0.0226(13) 0.0297(15) 0.0331(15)
C9 0.0568(19) 0.0489(17) 0.0252(13) 0.0124(13) 0.0121(13) 0.0384(16)
C10 0.0343(15) 0.0473(16) 0.0305(14) 0.0049(13) 0.0049(12) 0.0256(13)
C11 0.0249(13) 0.0331(13) 0.0311(13) 0.0080(11) 0.0102(11) 0.0157(11)
C12 0.0202(11) 0.0148(10) 0.0214(11) 0.0037(9) 0.0089(9) 0.0067(9)
C13 0.0197(11) 0.0203(10) 0.0242(11) 0.0126(9) 0.0111(9) 0.0119(9)
C14 0.0244(12) 0.0243(12) 0.0380(14) 0.0139(11) 0.0136(11) 0.0101(10)
C15 0.0332(15) 0.0347(15) 0.068(2) 0.0315(15) 0.0297(15) 0.0156(12)
C16 0.0504(18) 0.0558(19) 0.074(2) 0.0528(18) 0.0491(18) 0.0391(16)
C17 0.0587(19) 0.062(2) 0.0359(16) 0.0326(15) 0.0335(15) 0.0475(17)
C18 0.0323(14) 0.0338(13) 0.0271(13) 0.0125(11) 0.0146(11) 0.0197(11)

loop_
_atom_type_symbol
_atom_type_description
_atom_type_scat_dispersion_real
_atom_type_scat_dispersion_imag
_atom_type_scat_source
C C 0.0033 0.0016 'International Tables Vol C Tables 4.2.6.8 and 6.1.1.4'
H H 0.0000 0.0000 'International Tables Vol C Tables 4.2.6.8 and 6.1.1.4'
N N 0.0061 0.0033 'International Tables Vol C Tables 4.2.6.8 and 6.1.1.4'
Si Si 0.0817 0.0704 'International Tables Vol C Tables 4.2.6.8 and 6.1.1.4'
Se Se -0.0929 2.2259 'International Tables Vol C Tables 4.2.6.8 and 6.1.1.4'

loop_
_geom_angle_atom_site_label_1
_geom_angle_atom_site_label_2
_geom_angle_atom_site_label_3
_geom_angle
C2 Si1 C4 109.51(17)
C2 Si1 C3 105.76(15)
C4 Si1 C3 112.31(14)
C2 Si1 C1 110.17(13)
C4 Si1 C1 106.56(12)
C3 Si1 C1 112.54(12)
C1 N1 C12 123.0(2)
C1 N1 C5 123.90(19)
C12 N1 C5 113.01(18)
N1 C1 Se1 122.22(18)
N1 C1 Si1 123.30(17)
Se1 C1 Si1 114.35(12)
Si1 C2 H2A 109.5
Si1 C2 H2B 109.5
H2A C2 H2B 109.5
Si1 C2 H2C 109.5
H2A C2 H2C 109.5
H2B C2 H2C 109.5
Si1 C3 H3A 109.5
Si1 C3 H3B 109.5
H3A C3 H3B 109.5
Si1 C3 H3C 109.5
H3A C3 H3C 109.5
H3B C3 H3C 109.5
Si1 C4 H4A 109.5
Si1 C4 H4B 109.5
H4A C4 H4B 109.5
Si1 C4 H4C 109.5
H4A C4 H4C 109.5
H4B C4 H4C 109.5
N1 C5 C6 111.82(19)
N1 C5 H5A 109.3
C6 C5 H5A 109.3
N1 C5 H5B 109.3
C6 C5 H5B 109.3
H5A C5 H5B 107.9
C7 C6 C11 118.8(2)
C7 C6 C5 120.7(2)
C11 C6 C5 120.6(2)
C8 C7 C6 120.5(3)
C8 C7 H7A 119.7
C6 C7 H7A 119.7
C9 C8 C7 120.2(3)
C9 C8 H8A 119.9
C7 C8 H8A 119.9
C10 C9 C8 119.7(3)
C10 C9 H9A 120.2
C8 C9 H9A 120.2
C9 C10 C11 120.5(3)
C9 C10 H10A 119.8
C11 C10 H10A 119.8
C10 C11 C6 120.4(3)
C10 C11 H11A 119.8
C6 C11 H11A 119.8
N1 C12 C13 113.84(18)
N1 C12 H12A 108.8
C13 C12 H12A 108.8
N1 C12 H12B 108.8
C13 C12 H12B 108.8
H12A C12 H12B 107.7
C18 C13 C14 119.0(2)
C18 C13 C12 122.3(2)
C14 C13 C12 118.7(2)
C15 C14 C13 120.9(3)
C15 C14 H14A 119.6
C13 C14 H14A 119.6
C16 C15 C14 120.0(3)
C16 C15 H15A 120.0
C14 C15 H15A 120.0
C15 C16 C17 119.8(3)
C15 C16 H16A 120.1
C17 C16 H16A 120.1
C18 C17 C16 120.1(3)
C18 C17 H17A 119.9
C16 C17 H17A 119.9
C17 C18 C13 120.2(3)
C17 C18 H18A 119.9
C13 C18 H18A 119.9

loop_
_geom_bond_atom_site_label_1
_geom_bond_atom_site_label_2
_geom_bond_distance
Se1 C1 1.835(2)
Si1 C2 1.847(3)
Si1 C4 1.869(3)
Si1 C3 1.870(3)
Si1 C1 1.920(3)
N1 C1 1.332(3)
N1 C12 1.469(3)
N1 C5 1.475(3)
C2 H2A 0.9800
C2 H2B 0.9800
C2 H2C 0.9800
C3 H3A 0.9800
C3 H3B 0.9800
C3 H3C 0.9800
C4 H4A 0.9800
C4 H4B 0.9800
C4 H4C 0.9800
C5 C6 1.508(3)
C5 H5A 0.9900
C5 H5B 0.9900
C6 C7 1.388(4)
C6 C11 1.390(3)
C7 C8 1.388(4)
C7 H7A 0.9500
C8 C9 1.383(4)
C8 H8A 0.9500
C9 C10 1.375(5)
C9 H9A 0.9500
C10 C11 1.389(4)
C10 H10A 0.9500
C11 H11A 0.9500
C12 C13 1.509(3)
C12 H12A 0.9900
C12 H12B 0.9900
C13 C18 1.386(3)
C13 C14 1.392(3)
C14 C15 1.380(4)
C14 H14A 0.9500
C15 C16 1.372(5)
C15 H15A 0.9500
C16 C17 1.394(5)
C16 H16A 0.9500
C17 C18 1.384(4)
C17 H17A 0.9500
C18 H18A 0.9500

loop_
_geom_torsion_atom_site_label_1
_geom_torsion_atom_site_label_2
_geom_torsion_atom_site_label_3
_geom_torsion_atom_site_label_4
_geom_torsion
C12 N1 C1 Se1 175.49(16)
C5 N1 C1 Se1 -2.0(3)
C12 N1 C1 Si1 0.0(3)
C5 N1 C1 Si1 -177.48(17)
C2 Si1 C1 N1 -169.7(2)
C4 Si1 C1 N1 71.6(2)
C3 Si1 C1 N1 -51.9(2)
C2 Si1 C1 Se1 14.52(19)
C4 Si1 C1 Se1 -104.20(15)
C3 Si1 C1 Se1 132.28(13)
C1 N1 C5 C6 109.8(2)
C12 N1 C5 C6 -67.9(2)
N1 C5 C6 C7 -62.9(3)
N1 C5 C6 C11 117.0(2)
C11 C6 C7 C8 0.4(4)
C5 C6 C7 C8 -179.6(2)
C6 C7 C8 C9 0.5(4)
C7 C8 C9 C10 -0.7(4)
C8 C9 C10 C11 0.0(4)
C9 C10 C11 C6 0.9(4)
C7 C6 C11 C10 -1.1(4)
C5 C6 C11 C10 179.0(2)
C1 N1 C12 C13 113.0(2)
C5 N1 C12 C13 -69.3(3)
N1 C12 C13 C18 -33.6(3)
N1 C12 C13 C14 148.3(2)
C18 C13 C14 C15 -0.8(4)
C12 C13 C14 C15 177.4(2)
C13 C14 C15 C16 0.5(4)
C14 C15 C16 C17 -0.2(5)
C15 C16 C17 C18 0.3(4)
C16 C17 C18 C13 -0.6(4)
C14 C13 C18 C17 0.8(4)
C12 C13 C18 C17 -177.3(2)
